data_4080182
loop_
_publ_author_name
'Rong, Weifeng'
'Liu, Dongtao'
'Zuo, Huiping'
'Pan, Yupeng'
'Jian, Zhongbao'
'Li, Shihui'
'Cui, Dongmei'

_publ_section_title
;
 Rare-Earth-Metal Complexes Bearing Phosphazene Ancillary Ligands:
 Structures and Catalysis toward Highly Trans-1,4-Selective
 (Co)Polymerizations of Conjugated Dienes
;
_journal_issue 5
_journal_name_full Organometallics
_journal_page_first 1166
_journal_paper_doi 10.1021/om300967h
_journal_volume 32
_journal_year 2013
_chemical_formula_sum 'C44 H62 N O4 P2 Si2 Y'
_chemical_formula_weight 875.98
_chemical_name_systematic
; 
 ? 
;
_space_group_IT_number 2
_symmetry_cell_setting triclinic
_symmetry_space_group_name_Hall '-P 1'
_symmetry_space_group_name_H-M 'P -1'
_atom_sites_solution_hydrogens geom
_atom_sites_solution_primary direct
_atom_sites_solution_secondary difmap
_audit_creation_method SHELXL-97
_cell_angle_alpha 87.2320(10)
_cell_angle_beta 85.1600(10)
_cell_angle_gamma 73.5820(10)
_cell_formula_units_Z 2
_cell_length_a 10.1131(5)
_cell_length_b 10.9594(6)
_cell_length_c 22.0767(11)
_cell_measurement_reflns_used 5968
_cell_measurement_temperature 296(2)
_cell_measurement_theta_max 26.14
_cell_measurement_theta_min 2.36
_cell_volume 2337.9(2)
_computing_cell_refinement 'Bruker SMART'
_computing_data_collection 'Bruker SMART'
_computing_data_reduction 'Bruker SAINT'
_computing_molecular_graphics 'Bruker SHELXTL'
_computing_publication_material 'Bruker SHELXTL'
_computing_structure_refinement 'SHELXL-97 (Sheldrick, 1997)'
_computing_structure_solution 'SHELXS-97 (Sheldrick, 1990)'
_diffrn_ambient_temperature 296(2)
_diffrn_measured_fraction_theta_full 0.985
_diffrn_measured_fraction_theta_max 0.985
_diffrn_measurement_device_type 'CCD area detector'
_diffrn_measurement_method 'phi and omega scans'
_diffrn_radiation_monochromator graphite
_diffrn_radiation_source 'fine-focus sealed tube'
_diffrn_radiation_type MoK\a
_diffrn_radiation_wavelength 0.71073
_diffrn_reflns_av_R_equivalents 0.0235
_diffrn_reflns_av_sigmaI/netI 0.0587
_diffrn_reflns_limit_h_max 12
_diffrn_reflns_limit_h_min -12
_diffrn_reflns_limit_k_max 10
_diffrn_reflns_limit_k_min -13
_diffrn_reflns_limit_l_max 27
_diffrn_reflns_limit_l_min -25
_diffrn_reflns_number 13135
_diffrn_reflns_theta_full 26.14
_diffrn_reflns_theta_max 26.14
_diffrn_reflns_theta_min 0.93
_exptl_absorpt_coefficient_mu 1.406
_exptl_absorpt_correction_T_max 0.8839
_exptl_absorpt_correction_T_min 0.7567
_exptl_absorpt_correction_type multi-scan
_exptl_crystal_colour colorless
_exptl_crystal_density_diffrn 1.244
_exptl_crystal_density_method 'not measured'
_exptl_crystal_description block
_exptl_crystal_F_000 924
_exptl_crystal_size_max 0.21
_exptl_crystal_size_mid 0.15
_exptl_crystal_size_min 0.09
_refine_diff_density_max 1.322
_refine_diff_density_min -1.030
_refine_diff_density_rms 0.077
_refine_ls_extinction_method none
_refine_ls_goodness_of_fit_ref 1.033
_refine_ls_hydrogen_treatment constr
_refine_ls_matrix_type full
_refine_ls_number_parameters 488
_refine_ls_number_reflns 9187
_refine_ls_number_restraints 18
_refine_ls_restrained_S_all 1.045
_refine_ls_R_factor_all 0.0700
_refine_ls_R_factor_gt 0.0486
_refine_ls_shift/su_max 0.001
_refine_ls_shift/su_mean 0.000
_refine_ls_structure_factor_coef Fsqd
_refine_ls_weighting_details 'calc w=1/[\s^2^(Fo^2^)+(0.0668P)^2^+1.0438P] where P=(Fo^2^+2Fc^2^)/3'
_refine_ls_weighting_scheme calc
_refine_ls_wR_factor_gt 0.1168
_refine_ls_wR_factor_ref 0.1307
_reflns_number_gt 7077
_reflns_number_total 9187
_reflns_threshold_expression >2sigma(I)
_cod_data_source_file om300967h_si_002.cif
_cod_data_source_block 4b
_cod_depositor_comments
;
The following automatic conversions were performed:

'_symmetry_cell_setting' value 'Triclinic' changed to 'triclinic'
according to /home/saulius/struct/CIF-dictionaries/cif_core.dic
dictionary named 'cif_core.dic' version 2.4.2 from 2011-04-26.

Automatic conversion script
Id: cif_fix_values 1891 2012-01-12 08:04:46Z andrius 
;
_cod_original_sg_symbol_H-M P-1
_cod_database_code 4080182

loop_
_symmetry_equiv_pos_as_xyz
'x, y, z'
'-x, -y, -z'

loop_
_atom_site_label
_atom_site_type_symbol
_atom_site_fract_x
_atom_site_fract_y
_atom_site_fract_z
_atom_site_U_iso_or_equiv
_atom_site_adp_type
_atom_site_occupancy
_atom_site_symmetry_multiplicity
_atom_site_calc_flag
_atom_site_refinement_flags
Y1 Y 0.87514(3) 0.79481(3) 0.706204(14) 0.02349(11) Uani 1 1 d .
N1 N 0.7885(3) 0.7542(3) 0.87811(13) 0.0283(7) Uani 1 1 d .
P1 P 0.83937(9) 0.87475(8) 0.85840(4) 0.0226(2) Uani 1 1 d .
P2 P 0.77239(9) 0.64414(8) 0.83768(4) 0.0234(2) Uani 1 1 d .
O1 O 0.8782(2) 0.8949(2) 0.79136(10) 0.0256(5) Uani 1 1 d .
O2 O 0.7775(2) 0.6656(2) 0.76956(10) 0.0275(5) Uani 1 1 d .
O3 O 0.7982(3) 0.6853(2) 0.63288(11) 0.0339(6) Uani 1 1 d .
O4 O 0.6286(2) 0.9141(3) 0.70682(12) 0.0388(6) Uani 1 1 d .
Si1 Si 1.22513(11) 0.55736(11) 0.65636(5) 0.0387(3) Uani 1 1 d .
Si2 Si 0.96684(11) 1.08596(10) 0.63546(5) 0.0330(2) Uani 1 1 d .
C1 C 0.9837(3) 0.8748(3) 0.90068(15) 0.0244(7) Uani 1 1 d .
C2 C 1.0915(4) 0.9194(4) 0.87486(17) 0.0320(8) Uani 1 1 d .
H2 H 1.0916 0.9468 0.8343 0.038 Uiso 1 1 calc R
C3 C 1.1987(4) 0.9234(4) 0.90864(19) 0.0380(9) Uani 1 1 d .
H3 H 1.2707 0.9530 0.8908 0.046 Uiso 1 1 calc R
C4 C 1.1992(4) 0.8837(4) 0.96895(18) 0.0365(9) Uani 1 1 d .
H4 H 1.2711 0.8874 0.9918 0.044 Uiso 1 1 calc R
C5 C 1.0935(4) 0.8384(4) 0.99537(17) 0.0366(9) Uani 1 1 d .
H5 H 1.0945 0.8108 1.0359 0.044 Uiso 1 1 calc R
C6 C 0.9863(4) 0.8342(4) 0.96176(16) 0.0313(8) Uani 1 1 d .
H6 H 0.9149 0.8039 0.9798 0.038 Uiso 1 1 calc R
C7 C 0.7039(3) 1.0143(3) 0.88274(15) 0.0238(7) Uani 1 1 d .
C8 C 0.7199(4) 1.1347(3) 0.86844(16) 0.0307(8) Uani 1 1 d .
H8 H 0.8010 1.1423 0.8475 0.037 Uiso 1 1 calc R
C9 C 0.6172(4) 1.2423(4) 0.88501(18) 0.0392(9) Uani 1 1 d .
H9 H 0.6283 1.3224 0.8749 0.047 Uiso 1 1 calc R
C10 C 0.4970(4) 1.2311(4) 0.91686(18) 0.0384(9) Uani 1 1 d .
H10 H 0.4274 1.3038 0.9282 0.046 Uiso 1 1 calc R
C11 C 0.4802(4) 1.1131(4) 0.93174(17) 0.0362(9) Uani 1 1 d .
H11 H 0.3995 1.1062 0.9533 0.043 Uiso 1 1 calc R
C12 C 0.5829(3) 1.0040(3) 0.91477(15) 0.0287(8) Uani 1 1 d .
H12 H 0.5709 0.9243 0.9248 0.034 Uiso 1 1 calc R
C13 C 0.6097(3) 0.6151(3) 0.86242(16) 0.0269(8) Uani 1 1 d .
C14 C 0.5612(4) 0.6257(3) 0.92348(18) 0.0347(9) Uani 1 1 d .
H14 H 0.6153 0.6436 0.9520 0.042 Uiso 1 1 calc R
C15 C 0.4317(4) 0.6095(4) 0.9420(2) 0.0432(10) Uani 1 1 d .
H15 H 0.4000 0.6158 0.9828 0.052 Uiso 1 1 calc R
C16 C 0.3522(4) 0.5847(4) 0.9002(2) 0.0461(11) Uani 1 1 d .
H16 H 0.2651 0.5760 0.9127 0.055 Uiso 1 1 calc R
C17 C 0.3975(4) 0.5724(4) 0.8404(2) 0.0463(11) Uani 1 1 d .
H17 H 0.3418 0.5549 0.8125 0.056 Uiso 1 1 calc R
C18 C 0.5282(4) 0.5860(4) 0.82103(18) 0.0364(9) Uani 1 1 d .
H18 H 0.5603 0.5755 0.7804 0.044 Uiso 1 1 calc R
C19 C 0.9054(3) 0.4998(3) 0.85426(15) 0.0269(8) Uani 1 1 d .
C20 C 0.9871(4) 0.4915(4) 0.90190(19) 0.0387(9) Uani 1 1 d .
H20 H 0.9717 0.5600 0.9274 0.046 Uiso 1 1 calc R
C21 C 1.0929(4) 0.3814(4) 0.9121(2) 0.0523(12) Uani 1 1 d .
H21 H 1.1481 0.3764 0.9443 0.063 Uiso 1 1 calc R
C22 C 1.1154(4) 0.2809(4) 0.8750(2) 0.0534(12) Uani 1 1 d .
H22 H 1.1868 0.2077 0.8816 0.064 Uiso 1 1 calc R
C23 C 1.0331(5) 0.2868(4) 0.8277(2) 0.0541(12) Uani 1 1 d .
H23 H 1.0485 0.2174 0.8027 0.065 Uiso 1 1 calc R
C24 C 0.9275(4) 0.3960(4) 0.81732(19) 0.0409(10) Uani 1 1 d .
H24 H 0.8714 0.3997 0.7856 0.049 Uiso 1 1 calc R
C25 C 1.1099(4) 0.6614(4) 0.71194(17) 0.0392(9) Uani 1 1 d .
H25A H 1.1612 0.7189 0.7226 0.047 Uiso 1 1 calc R
H25B H 1.1059 0.6070 0.7476 0.047 Uiso 1 1 calc R
C26 C 1.4117(5) 0.5070(8) 0.6713(3) 0.111(3) Uani 1 1 d U
H26A H 1.4420 0.5808 0.6771 0.166 Uiso 1 1 calc R
H26B H 1.4646 0.4609 0.6373 0.166 Uiso 1 1 calc R
H26C H 1.4244 0.4532 0.7072 0.166 Uiso 1 1 calc R
C27 C 1.1798(7) 0.4056(6) 0.6508(4) 0.113(3) Uani 1 1 d .
H27A H 1.1693 0.3697 0.6908 0.170 Uiso 1 1 calc R
H27B H 1.2520 0.3471 0.6271 0.170 Uiso 1 1 calc R
H27C H 1.0946 0.4217 0.6316 0.170 Uiso 1 1 calc R
C28 C 1.2210(8) 0.6331(7) 0.5802(3) 0.121(3) Uani 1 1 d U
H28A H 1.1345 0.6381 0.5639 0.181 Uiso 1 1 calc R
H28B H 1.2955 0.5836 0.5540 0.181 Uiso 1 1 calc R
H28C H 1.2308 0.7173 0.5828 0.181 Uiso 1 1 calc R
C29 C 0.9004(4) 0.9503(3) 0.62654(16) 0.0314(8) Uani 1 1 d .
H29A H 0.9581 0.9018 0.5936 0.038 Uiso 1 1 calc R
H29B H 0.8095 0.9850 0.6116 0.038 Uiso 1 1 calc R
C30 C 1.1311(5) 1.0332(5) 0.6746(2) 0.0593(13) Uani 1 1 d .
H30A H 1.1122 1.0038 0.7152 0.089 Uiso 1 1 calc R
H30B H 1.1699 1.1033 0.6762 0.089 Uiso 1 1 calc R
H30C H 1.1955 0.9653 0.6526 0.089 Uiso 1 1 calc R
C31 C 0.8462(5) 1.2121(4) 0.6839(2) 0.0528(12) Uani 1 1 d .
H31A H 0.7612 1.2457 0.6647 0.079 Uiso 1 1 calc R
H31B H 0.8879 1.2793 0.6887 0.079 Uiso 1 1 calc R
H31C H 0.8277 1.1759 0.7231 0.079 Uiso 1 1 calc R
C32 C 1.0047(5) 1.1681(4) 0.56220(18) 0.0466(11) Uani 1 1 d .
H32A H 1.0624 1.1066 0.5347 0.070 Uiso 1 1 calc R
H32B H 1.0515 1.2301 0.5701 0.070 Uiso 1 1 calc R
H32C H 0.9196 1.2098 0.5444 0.070 Uiso 1 1 calc R
C33 C 0.7870(5) 0.5568(4) 0.63984(19) 0.0480(11) Uani 1 1 d .
H33A H 0.7060 0.5543 0.6662 0.058 Uiso 1 1 calc R
H33B H 0.8682 0.5013 0.6573 0.058 Uiso 1 1 calc R
C34 C 0.7752(7) 0.5163(5) 0.5778(2) 0.0811(19) Uani 1 1 d .
H34 H 0.8035 0.4344 0.5629 0.097 Uiso 1 1 calc R
C36 C 0.7496(6) 0.7374(5) 0.57373(19) 0.0592(13) Uani 1 1 d .
H36A H 0.8223 0.7608 0.5485 0.071 Uiso 1 1 calc R
H36B H 0.6707 0.8118 0.5788 0.071 Uiso 1 1 calc R
C37 C 0.5775(5) 1.0474(4) 0.7197(2) 0.0542(12) Uani 1 1 d .
H37A H 0.5616 1.0978 0.6823 0.065 Uiso 1 1 calc R
H37B H 0.6434 1.0744 0.7414 0.065 Uiso 1 1 calc R
C38 C 0.4420(4) 1.0634(5) 0.7589(2) 0.0595(14) Uani 1 1 d .
H38A H 0.4461 1.0995 0.7977 0.071 Uiso 1 1 calc R
H38B H 0.3648 1.1178 0.7384 0.071 Uiso 1 1 calc R
C39 C 0.4291(5) 0.9299(5) 0.7672(2) 0.0628(14) Uani 1 1 d .
H39A H 0.4662 0.8908 0.8048 0.075 Uiso 1 1 calc R
H39B H 0.3334 0.9290 0.7674 0.075 Uiso 1 1 calc R
C40 C 0.5122(4) 0.8640(4) 0.7137(2) 0.0475(11) Uani 1 1 d .
H40A H 0.5410 0.7726 0.7210 0.057 Uiso 1 1 calc R
H40B H 0.4601 0.8826 0.6778 0.057 Uiso 1 1 calc R
C41 C 0.6157(6) 1.0352(6) 0.4770(3) 0.0770(17) Uani 1 1 d .
H41 H 0.6930 1.0598 0.4617 0.092 Uiso 1 1 calc R
C42 C 0.5815(6) 0.9382(6) 0.4521(3) 0.0763(17) Uani 1 1 d .
H42 H 0.6364 0.8949 0.4196 0.092 Uiso 1 1 calc R
C43 C 0.4671(9) 0.9042(8) 0.4748(4) 0.1120(18) Uani 1 1 d .
C44 C 0.4304(8) 0.7981(7) 0.4503(3) 0.1120(18) Uani 1 1 d U
H44A H 0.5100 0.7443 0.4285 0.168 Uiso 1 1 calc R
H44B H 0.3582 0.8300 0.4233 0.168 Uiso 1 1 calc R
H44C H 0.3990 0.7500 0.4831 0.168 Uiso 1 1 calc R
C35 C 0.7102(9) 0.6326(6) 0.5462(3) 0.117(3) Uani 1 1 d .
H35A H 0.6106 0.6483 0.5502 0.140 Uiso 1 1 calc R
H35B H 0.7408 0.6270 0.5033 0.140 Uiso 1 1 calc R

loop_
_atom_site_aniso_label
_atom_site_aniso_U_11
_atom_site_aniso_U_22
_atom_site_aniso_U_33
_atom_site_aniso_U_23
_atom_site_aniso_U_13
_atom_site_aniso_U_12
Y1 0.02727(18) 0.02500(19) 0.01832(17) -0.00001(13) -0.00265(13) -0.00732(14)
N1 0.0369(16) 0.0250(16) 0.0235(15) -0.0022(12) -0.0008(13) -0.0097(13)
P1 0.0272(4) 0.0218(5) 0.0196(4) -0.0006(3) -0.0032(3) -0.0076(4)
P2 0.0285(5) 0.0209(4) 0.0221(5) 0.0015(4) -0.0042(4) -0.0088(4)
O1 0.0320(12) 0.0256(13) 0.0200(12) 0.0000(10) -0.0021(10) -0.0095(10)
O2 0.0380(14) 0.0266(13) 0.0211(12) 0.0022(10) -0.0060(10) -0.0137(11)
O3 0.0493(16) 0.0310(14) 0.0252(13) 0.0025(11) -0.0119(12) -0.0155(12)
O4 0.0278(13) 0.0379(16) 0.0479(17) 0.0016(13) -0.0007(12) -0.0058(12)
Si1 0.0320(6) 0.0424(7) 0.0409(6) -0.0109(5) -0.0011(5) -0.0080(5)
Si2 0.0409(6) 0.0347(6) 0.0267(5) 0.0057(4) -0.0050(4) -0.0162(5)
C1 0.0265(17) 0.0214(17) 0.0237(18) -0.0028(14) -0.0053(14) -0.0028(14)
C2 0.0339(19) 0.033(2) 0.029(2) 0.0030(16) -0.0048(16) -0.0096(16)
C3 0.031(2) 0.039(2) 0.045(2) -0.0043(19) -0.0039(17) -0.0112(18)
C4 0.031(2) 0.038(2) 0.041(2) -0.0053(18) -0.0140(17) -0.0051(17)
C5 0.040(2) 0.041(2) 0.028(2) -0.0022(17) -0.0110(17) -0.0077(18)
C6 0.035(2) 0.034(2) 0.0252(19) -0.0010(16) -0.0030(15) -0.0111(17)
C7 0.0273(17) 0.0230(18) 0.0213(17) 0.0004(14) -0.0075(14) -0.0060(14)
C8 0.0331(19) 0.029(2) 0.029(2) 0.0013(16) -0.0044(16) -0.0075(16)
C9 0.053(2) 0.024(2) 0.040(2) -0.0010(17) -0.0075(19) -0.0084(18)
C10 0.037(2) 0.033(2) 0.038(2) -0.0085(18) -0.0070(18) 0.0041(17)
C11 0.0282(19) 0.043(2) 0.036(2) -0.0022(18) -0.0033(16) -0.0069(17)
C12 0.0320(19) 0.0272(19) 0.0278(19) 0.0003(15) -0.0057(15) -0.0091(15)
C13 0.0270(18) 0.0192(17) 0.034(2) 0.0021(15) -0.0046(15) -0.0061(14)
C14 0.036(2) 0.031(2) 0.037(2) 0.0008(17) -0.0005(17) -0.0095(17)
C15 0.038(2) 0.033(2) 0.053(3) 0.004(2) 0.011(2) -0.0060(18)
C16 0.031(2) 0.036(2) 0.070(3) 0.007(2) 0.002(2) -0.0093(18)
C17 0.037(2) 0.043(3) 0.065(3) 0.006(2) -0.019(2) -0.0170(19)
C18 0.040(2) 0.035(2) 0.037(2) 0.0047(17) -0.0088(17) -0.0129(18)
C19 0.0294(18) 0.0260(19) 0.0260(18) 0.0020(15) 0.0003(15) -0.0103(15)
C20 0.042(2) 0.030(2) 0.045(2) 0.0038(18) -0.0127(18) -0.0102(17)
C21 0.043(2) 0.044(3) 0.073(3) 0.018(2) -0.028(2) -0.013(2)
C22 0.037(2) 0.034(2) 0.081(4) 0.010(2) -0.003(2) 0.0009(19)
C23 0.056(3) 0.029(2) 0.069(3) -0.007(2) 0.003(2) -0.002(2)
C24 0.046(2) 0.033(2) 0.041(2) -0.0021(18) -0.0073(19) -0.0073(18)
C25 0.036(2) 0.046(2) 0.033(2) -0.0016(18) -0.0056(17) -0.0049(18)
C26 0.049(3) 0.162(6) 0.111(5) -0.078(4) 0.002(3) -0.004(4)
C27 0.099(5) 0.061(4) 0.181(8) -0.053(4) 0.048(5) -0.036(4)
C28 0.167(6) 0.099(5) 0.062(4) -0.016(4) 0.032(4) 0.009(4)
C29 0.037(2) 0.033(2) 0.0251(19) 0.0045(16) -0.0065(15) -0.0099(16)
C30 0.064(3) 0.071(3) 0.055(3) 0.018(3) -0.025(2) -0.036(3)
C31 0.073(3) 0.041(3) 0.047(3) -0.008(2) 0.005(2) -0.023(2)
C32 0.056(3) 0.046(3) 0.040(2) 0.010(2) -0.001(2) -0.021(2)
C33 0.071(3) 0.039(2) 0.040(2) -0.002(2) -0.012(2) -0.024(2)
C34 0.161(6) 0.036(3) 0.050(3) -0.003(2) -0.044(4) -0.023(3)
C36 0.098(4) 0.053(3) 0.034(2) 0.007(2) -0.028(2) -0.029(3)
C37 0.052(3) 0.046(3) 0.059(3) 0.001(2) -0.007(2) -0.003(2)
C38 0.040(2) 0.071(4) 0.053(3) -0.020(3) -0.009(2) 0.012(2)
C39 0.037(2) 0.099(4) 0.047(3) 0.009(3) -0.002(2) -0.013(3)
C40 0.033(2) 0.055(3) 0.056(3) 0.007(2) -0.012(2) -0.013(2)
C41 0.065(4) 0.075(4) 0.079(4) 0.009(3) 0.005(3) -0.006(3)
C42 0.070(4) 0.071(4) 0.075(4) 0.006(3) 0.011(3) -0.005(3)
C43 0.112(4) 0.107(4) 0.107(4) 0.008(3) -0.032(3) -0.010(3)
C44 0.112(4) 0.107(4) 0.107(4) 0.008(3) -0.032(3) -0.010(3)
C35 0.234(9) 0.068(4) 0.072(4) 0.001(3) -0.087(5) -0.058(5)

loop_
_atom_type_symbol
_atom_type_description
_atom_type_scat_dispersion_real
_atom_type_scat_dispersion_imag
_atom_type_scat_source
C C 0.0033 0.0016 'International Tables Vol C Tables 4.2.6.8 and 6.1.1.4'
H H 0.0000 0.0000 'International Tables Vol C Tables 4.2.6.8 and 6.1.1.4'
N N 0.0061 0.0033 'International Tables Vol C Tables 4.2.6.8 and 6.1.1.4'
O O 0.0106 0.0060 'International Tables Vol C Tables 4.2.6.8 and 6.1.1.4'
Si Si 0.0817 0.0704 'International Tables Vol C Tables 4.2.6.8 and 6.1.1.4'
P P 0.1023 0.0942 'International Tables Vol C Tables 4.2.6.8 and 6.1.1.4'
Y Y -2.7962 3.5667 'International Tables Vol C Tables 4.2.6.8 and 6.1.1.4'

loop_
_geom_angle_atom_site_label_1
_geom_angle_atom_site_label_2
_geom_angle_atom_site_label_3
_geom_angle
_geom_angle_site_symmetry_1
_geom_angle_site_symmetry_3
O1 Y1 O2 84.20(8) . .
O1 Y1 O3 160.14(9) . .
O2 Y1 O3 80.24(8) . .
O1 Y1 C25 93.39(11) . .
O2 Y1 C25 94.91(12) . .
O3 Y1 C25 100.14(11) . .
O1 Y1 C29 103.16(10) . .
O2 Y1 C29 160.48(11) . .
O3 Y1 C29 88.10(10) . .
C25 Y1 C29 102.56(13) . .
O1 Y1 O4 86.39(9) . .
O2 Y1 O4 79.30(9) . .
O3 Y1 O4 78.69(9) . .
C25 Y1 O4 174.20(12) . .
C29 Y1 O4 83.12(11) . .
P1 N1 P2 129.41(19) . .
O1 P1 N1 118.33(14) . .
O1 P1 C1 108.31(15) . .
N1 P1 C1 109.29(16) . .
O1 P1 C7 107.44(14) . .
N1 P1 C7 107.70(16) . .
C1 P1 C7 104.95(15) . .
O2 P2 N1 117.78(15) . .
O2 P2 C13 108.34(15) . .
N1 P2 C13 107.09(16) . .
O2 P2 C19 107.84(15) . .
N1 P2 C19 108.65(16) . .
C13 P2 C19 106.63(16) . .
P1 O1 Y1 135.18(14) . .
P2 O2 Y1 131.93(13) . .
C33 O3 C36 108.5(3) . .
C33 O3 Y1 125.5(2) . .
C36 O3 Y1 126.0(2) . .
C40 O4 C37 106.6(3) . .
C40 O4 Y1 127.6(2) . .
C37 O4 Y1 123.2(2) . .
C25 Si1 C28 111.7(2) . .
C25 Si1 C27 111.8(2) . .
C28 Si1 C27 107.9(4) . .
C25 Si1 C26 116.0(2) . .
C28 Si1 C26 104.4(4) . .
C27 Si1 C26 104.4(3) . .
C29 Si2 C30 109.7(2) . .
C29 Si2 C31 112.87(19) . .
C30 Si2 C31 106.0(2) . .
C29 Si2 C32 114.49(18) . .
C30 Si2 C32 107.2(2) . .
C31 Si2 C32 106.0(2) . .
C2 C1 C6 118.4(3) . .
C2 C1 P1 121.4(3) . .
C6 C1 P1 120.1(3) . .
C3 C2 C1 120.7(4) . .
C2 C3 C4 120.1(4) . .
C5 C4 C3 120.1(3) . .
C4 C5 C6 119.9(4) . .
C5 C6 C1 120.7(3) . .
C12 C7 C8 119.1(3) . .
C12 C7 P1 121.4(3) . .
C8 C7 P1 119.5(3) . .
C9 C8 C7 120.7(3) . .
C8 C9 C10 119.8(4) . .
C11 C10 C9 120.2(3) . .
C10 C11 C12 120.4(4) . .
C11 C12 C7 119.8(3) . .
C18 C13 C14 118.8(3) . .
C18 C13 P2 120.8(3) . .
C14 C13 P2 120.4(3) . .
C13 C14 C15 120.2(4) . .
C16 C15 C14 119.8(4) . .
C15 C16 C17 121.2(4) . .
C16 C17 C18 119.9(4) . .
C13 C18 C17 120.1(4) . .
C20 C19 C24 119.3(3) . .
C20 C19 P2 121.5(3) . .
C24 C19 P2 119.3(3) . .
C19 C20 C21 120.4(4) . .
C22 C21 C20 119.9(4) . .
C21 C22 C23 120.4(4) . .
C22 C23 C24 120.0(4) . .
C23 C24 C19 120.0(4) . .
Si1 C25 Y1 130.8(2) . .
Si2 C29 Y1 125.60(18) . .
O3 C33 C34 106.0(4) . .
C35 C34 C33 104.2(4) . .
O3 C36 C35 104.7(4) . .
O4 C37 C38 106.2(4) . .
C39 C38 C37 103.9(4) . .
C40 C39 C38 103.2(4) . .
O4 C40 C39 103.9(4) . .
C42 C41 C43 118.2(7) . 2_676
C41 C42 C43 120.1(6) . .
C42 C43 C41 121.7(8) . 2_676
C42 C43 C44 121.3(8) . .
C41 C43 C44 116.9(8) 2_676 .
C34 C35 C36 107.7(5) . .

loop_
_geom_bond_atom_site_label_1
_geom_bond_atom_site_label_2
_geom_bond_distance
_geom_bond_site_symmetry_2
Y1 O1 2.229(2) .
Y1 O2 2.303(2) .
Y1 O3 2.365(2) .
Y1 C25 2.421(4) .
Y1 C29 2.438(4) .
Y1 O4 2.465(2) .
N1 P1 1.578(3) .
N1 P2 1.587(3) .
P1 O1 1.521(2) .
P1 C1 1.798(3) .
P1 C7 1.810(3) .
P2 O2 1.510(2) .
P2 C13 1.799(3) .
P2 C19 1.808(4) .
O3 C33 1.444(5) .
O3 C36 1.466(5) .
O4 C40 1.427(5) .
O4 C37 1.440(5) .
Si1 C25 1.819(4) .
Si1 C28 1.838(6) .
Si1 C27 1.858(6) .
Si1 C26 1.863(5) .
Si2 C29 1.821(4) .
Si2 C30 1.869(4) .
Si2 C31 1.874(4) .
Si2 C32 1.877(4) .
C1 C2 1.386(5) .
C1 C6 1.400(5) .
C2 C3 1.378(5) .
C3 C4 1.381(5) .
C4 C5 1.376(5) .
C5 C6 1.377(5) .
C7 C12 1.391(5) .
C7 C8 1.392(5) .
C8 C9 1.375(5) .
C9 C10 1.385(5) .
C10 C11 1.372(6) .
C11 C12 1.387(5) .
C13 C18 1.386(5) .
C13 C14 1.394(5) .
C14 C15 1.395(5) .
C15 C16 1.359(6) .
C16 C17 1.360(6) .
C17 C18 1.401(5) .
C19 C20 1.376(5) .
C19 C24 1.387(5) .
C20 C21 1.392(6) .
C21 C22 1.360(6) .
C22 C23 1.378(7) .
C23 C24 1.385(6) .
C33 C34 1.484(6) .
C34 C35 1.436(7) .
C36 C35 1.488(7) .
C37 C38 1.527(6) .
C38 C39 1.506(7) .
C39 C40 1.482(6) .
C41 C42 1.358(8) .
C41 C43 1.371(9) 2_676
C42 C43 1.362(9) .
C43 C41 1.371(9) 2_676
C43 C44 1.456(10) .
